data_9005793
loop_
_publ_author_name
'Hazen, R. M.'
'Au, A. Y.'

_publ_section_title
;
 High-pressure crystal chemistry of phenakite (Be2SiO4)
 and bertrandite (Be4Si2O7(OH)2)
 Sample: P = 1 bar
;
_journal_name_full 'Physics and Chemistry of Minerals'
_journal_page_first 69
_journal_page_last 78
_journal_paper_doi 10.1007/BF00311896
_journal_volume 13
_journal_year 1986
_chemical_formula_sum 'Be4 H2 O9 Si2'
_chemical_name_mineral Bertrandite
_space_group_IT_number 36
_symmetry_space_group_name_Hall 'C 2c -2'
_symmetry_space_group_name_H-M 'C m c 21'
_cell_angle_alpha 90
_cell_angle_beta 90
_cell_angle_gamma 90
_cell_formula_units_Z 4
_cell_length_a 8.7135
_cell_length_b 15.268
_cell_length_c 4.5683
_cell_volume 607.756
_database_code_amcsd 0007375
_diffrn_ambient_pressure 100
_exptl_crystal_density_diffrn 2.604
_cod_original_formula_sum 'Be4 Si2 O9 H2'
_cod_database_code 9005793

loop_
_space_group_symop_operation_xyz
x,y,z
1/2+x,1/2+y,z
x,-y,1/2+z
1/2+x,1/2-y,1/2+z
-x,y,z
1/2-x,1/2+y,z
-x,-y,1/2+z
1/2-x,1/2-y,1/2+z

loop_
_atom_site_aniso_label
_atom_site_aniso_U_11
_atom_site_aniso_U_22
_atom_site_aniso_U_33
_atom_site_aniso_U_12
_atom_site_aniso_U_13
_atom_site_aniso_U_23
Be1 0.00923 0.00590 0.00211 -0.00034 0.00907 0.00177
Be2 0.00577 0.00590 0.00613 0.00202 0.00847 -0.00848
Si 0.00365 0.00307 0.00116 0.00054 0.00101 -0.00071
O1 0.00962 0.00354 0.00190 -0.00135 -0.00040 0.00035
O2 0.00615 0.00354 0.00201 0.00000 -0.00181 0.00035
O3 0.01039 0.00354 0.00148 0.00202 0.00000 -0.00035
O4 0.00308 0.00590 0.00846 0.00000 0.00000 -0.00177
O-H1 0.00500 0.00827 0.00698 0.00000 0.00000 0.00318
O-H2 0.00654 0.00945 0.00412 0.00000 0.00000 0.00283

loop_
_atom_site_label
_atom_site_fract_x
_atom_site_fract_y
_atom_site_fract_z
_atom_site_U_iso_or_equiv
_atom_site_attached_hydrogens
_atom_site_type_symbol
Be1 0.17350 0.05270 0.16280 0.00570 0 Be
Be2 0.32640 0.22030 0.15170 0.00608 0 Be
Si 0.32540 0.11440 0.65230 0.00266 0 Si
O1 0.28970 0.12440 0.00000 0.00481 0 O
O2 0.21010 0.04310 0.50740 0.00393 0 O
O3 0.29340 0.20930 0.50240 0.00532 0 O
O4 0.00000 0.58520 0.59510 0.00583 0 O
O-H1 0.00000 0.75530 0.08860 0.00684 1 O
O-H2 0.00000 0.08720 0.09930 0.00671 1 O

loop_
_cod_changelog_entry_id
_cod_changelog_entry_author
_cod_changelog_entry_date
_cod_changelog_entry_text
1
;cod-tools version 3.8.0
Id: cif_guess_AMCSD_atom_types 9574 2023-05-10 09:00:05Z saulius
;
2023-05-10T18:50:23+03:00
;Derived atom types
from atom names that follow the AMCSD naming convention
(Wat == water, O-H == hydroxyl).
;
2
;cod-tools version 3.10.1
Id: cif_fix_AMCSD_aniso_labels 10200 2024-08-01 14:09:44Z saulius
;
2024-08-02T12:21:03+03:00
;Changed the following '_atom_site_aniso_label' values:
'OH1' -> 'O-H1'
'OH2' -> 'O-H2'
;

loop_
_cod_related_entry_id
_cod_related_entry_database
_cod_related_entry_code
1 AMCSD 0007375
